data_2218546
loop_
_publ_author_name
'Xia, Dong-Sheng'
'Chen, Wu'
'Tang, Xin-Long'
'Zeng, Qing-Fu'

_publ_section_title Di-\m-chlorido-bis{chlorido[2-(2-furylmethyliminomethyl)pyridine-\k^2^<i>N</i>,<i>N</i>']nickel(II)}
_journal_coeditor_code SJ2503
_journal_issue 6
_journal_name_full 'Acta Crystallographica Section E'
_journal_page_first m836
_journal_paper_doi 10.1107/S1600536808015183
_journal_volume 64
_journal_year 2008
_chemical_formula_iupac '[Ni2 Cl4 (C11 H10 N2 O)2]'
_chemical_formula_moiety 'C22 H20 Cl4 N4 Ni2 O2'
_chemical_formula_sum 'C22 H20 Cl4 N4 Ni2 O2'
_chemical_formula_weight 631.64
_chemical_name_systematic
;
Di-\m-chlorido-bis{chlorido[2-(2-furylmethyliminomethyl)pyridine-
\k^2^N,N']nickel(II)}
;
_space_group_IT_number 2
_symmetry_cell_setting triclinic
_symmetry_space_group_name_Hall '-P 1'
_symmetry_space_group_name_H-M 'P -1'
_atom_sites_solution_hydrogens geom
_atom_sites_solution_primary direct
_atom_sites_solution_secondary difmap
_audit_creation_method SHELXL-97
_cell_angle_alpha 77.522(8)
_cell_angle_beta 72.040(7)
_cell_angle_gamma 70.132(8)
_cell_formula_units_Z 1
_cell_length_a 8.0439(8)
_cell_length_b 8.5659(8)
_cell_length_c 10.0610(9)
_cell_measurement_reflns_used 1237
_cell_measurement_temperature 298(2)
_cell_measurement_theta_max 25.3
_cell_measurement_theta_min 2.4
_cell_volume 615.39(11)
_computing_cell_refinement 'SAINT (Bruker, 1998)'
_computing_data_collection 'SMART (Bruker, 1998)'
_computing_data_reduction 'SAINT (Bruker, 1998)'
_computing_molecular_graphics 'SHELXTL (Sheldrick, 2008)'
_computing_publication_material 'SHELXTL (Sheldrick, 2008)'
_computing_structure_refinement 'SHELXL97 (Sheldrick, 2008)'
_computing_structure_solution 'SHELXS97 (Sheldrick, 2008)'
_diffrn_ambient_temperature 298(2)
_diffrn_measured_fraction_theta_full 0.997
_diffrn_measured_fraction_theta_max 0.997
_diffrn_measurement_device_type 'Bruker SMART CCD area-detector'
_diffrn_measurement_method \w
_diffrn_radiation_monochromator graphite
_diffrn_radiation_source 'fine-focus sealed tube'
_diffrn_radiation_type MoK\a
_diffrn_radiation_wavelength 0.71073
_diffrn_reflns_av_R_equivalents 0.0199
_diffrn_reflns_av_sigmaI/netI 0.0344
_diffrn_reflns_limit_h_max 9
_diffrn_reflns_limit_h_min 0
_diffrn_reflns_limit_k_max 10
_diffrn_reflns_limit_k_min -9
_diffrn_reflns_limit_l_max 12
_diffrn_reflns_limit_l_min -11
_diffrn_reflns_number 2585
_diffrn_reflns_theta_full 25.96
_diffrn_reflns_theta_max 25.96
_diffrn_reflns_theta_min 2.55
_diffrn_standards_number 0
_exptl_absorpt_coefficient_mu 1.992
_exptl_absorpt_correction_T_max 0.572
_exptl_absorpt_correction_T_min 0.554
_exptl_absorpt_correction_type multi-scan
_exptl_absorpt_process_details '(SADABS; Sheldrick, 1996)'
_exptl_crystal_colour green
_exptl_crystal_density_diffrn 1.704
_exptl_crystal_density_method 'not measured'
_exptl_crystal_description block
_exptl_crystal_F_000 320
_exptl_crystal_size_max 0.30
_exptl_crystal_size_mid 0.30
_exptl_crystal_size_min 0.28
_refine_diff_density_max 0.512
_refine_diff_density_min -0.583
_refine_ls_extinction_method none
_refine_ls_goodness_of_fit_ref 1.074
_refine_ls_hydrogen_treatment constr
_refine_ls_matrix_type full
_refine_ls_number_parameters 154
_refine_ls_number_reflns 2408
_refine_ls_number_restraints 0
_refine_ls_restrained_S_all 1.074
_refine_ls_R_factor_all 0.0534
_refine_ls_R_factor_gt 0.0401
_refine_ls_shift/su_max_lt 0.001
_refine_ls_shift/su_mean 0.001
_refine_ls_structure_factor_coef Fsqd
_refine_ls_weighting_details 'calc w=1/[\s^2^(Fo^2^)+(0.0486P)^2^+0.2142P] where P=(Fo^2^+2Fc^2^)/3'
_refine_ls_weighting_scheme calc
_refine_ls_wR_factor_gt 0.0912
_refine_ls_wR_factor_ref 0.0987
_reflns_number_gt 1971
_reflns_number_total 2408
_reflns_threshold_expression I>2\s(I)
_cod_data_source_file sj2503.cif
_cod_data_source_block I
_cod_depositor_comments
;
The following automatic conversions were performed:
'_symmetry_cell_setting' value 'Triclinic' changed to 'triclinic'
according to '/home/saulius/struct/CIF-dictionaries/cif_core.dic'
dictionary named 'cif_core.dic' version 2.4.1 from 2010-06-29.

Automatic conversion script
Id: cif_fix_enum 1527 2010-12-29 10:47:43Z saulius 

The following automatic conversions were performed:

'_symmetry_cell_setting' value 'Triclinic' changed to 'triclinic'
according to /home/saulius/struct/CIF-dictionaries/cif_core.dic
dictionary named 'cif_core.dic' version 2.4.1 from 2010-06-29.

Automatic conversion script
Id: cif_fix_values 1715 2011-07-08 13:25:40Z adriana 
;
_cod_original_cell_volume 615.39(10)
_cod_database_code 2218546
_cod_database_fobs_code 2218546

loop_
_symmetry_equiv_pos_as_xyz
'x, y, z'
'-x, -y, -z'

loop_
_atom_site_type_symbol
_atom_site_label
_atom_site_fract_x
_atom_site_fract_y
_atom_site_fract_z
_atom_site_U_iso_or_equiv
_atom_site_adp_type
_atom_site_calc_flag
_atom_site_refinement_flags
_atom_site_occupancy
Ni Ni1 0.72650(5) 1.00555(5) 0.45738(4) 0.03767(16) Uani d . 1
Cl Cl1 0.46003(12) 1.19011(10) 0.55654(10) 0.0481(2) Uani d . 1
Cl Cl2 0.76194(14) 1.16826(13) 0.24879(11) 0.0608(3) Uani d . 1
O O1 0.6666(5) 0.6517(4) 0.9351(3) 0.0729(9) Uani d . 1
N N1 0.9716(4) 0.8340(4) 0.3931(3) 0.0444(7) Uani d . 1
C C11 0.7243(7) 0.5754(6) 1.0541(5) 0.0848(16) Uani d . 1
H H11 0.7256 0.4670 1.0955 0.102 Uiso calc R 1
N N3 0.7676(4) 0.8807(3) 0.6475(3) 0.0418(7) Uani d . 1
C C1 1.0714(5) 0.8105(5) 0.2615(4) 0.0576(10) Uani d . 1
H H1 1.0313 0.8837 0.1871 0.069 Uiso calc R 1
C C2 1.2312(6) 0.6821(5) 0.2320(5) 0.0617(11) Uani d . 1
H H2 1.2962 0.6683 0.1392 0.074 Uiso calc R 1
C C3 1.2941(5) 0.5746(5) 0.3406(5) 0.0608(11) Uani d . 1
H H3 1.4016 0.4870 0.3227 0.073 Uiso calc R 1
C C4 1.1937(5) 0.5998(5) 0.4771(4) 0.0533(10) Uani d . 1
H H4 1.2343 0.5305 0.5528 0.064 Uiso calc R 1
C C5 1.0333(5) 0.7283(4) 0.4998(4) 0.0429(8) Uani d . 1
C C6 0.9147(4) 0.7611(4) 0.6387(4) 0.0428(8) Uani d . 1
H H6 0.9458 0.6960 0.7193 0.051 Uiso calc R 1
C C7 0.6364(5) 0.9170(5) 0.7850(4) 0.0477(9) Uani d . 1
H H7A 0.6191 1.0315 0.7966 0.057 Uiso calc R 1
H H7B 0.5196 0.9099 0.7827 0.057 Uiso calc R 1
C C8 0.6882(5) 0.8072(5) 0.9094(4) 0.0479(9) Uani d . 1
C C9 0.7552(6) 0.8277(6) 1.0092(4) 0.0658(11) Uani d . 1
H H9 0.7815 0.9228 1.0160 0.079 Uiso calc R 1
C C10 0.7779(7) 0.6769(7) 1.1019(5) 0.0820(16) Uani d . 1
H H10 0.8223 0.6537 1.1813 0.098 Uiso calc R 1

loop_
_atom_site_aniso_label
_atom_site_aniso_U_11
_atom_site_aniso_U_22
_atom_site_aniso_U_33
_atom_site_aniso_U_12
_atom_site_aniso_U_13
_atom_site_aniso_U_23
Ni1 0.0292(2) 0.0323(2) 0.0470(3) -0.00427(17) -0.01482(18) 0.00379(17)
Cl1 0.0407(5) 0.0327(4) 0.0685(6) -0.0016(4) -0.0209(4) -0.0061(4)
Cl2 0.0525(6) 0.0567(6) 0.0665(6) -0.0179(5) -0.0227(5) 0.0201(5)
O1 0.094(2) 0.0557(18) 0.0644(19) -0.0237(17) -0.0199(17) 0.0038(14)
N1 0.0373(16) 0.0441(16) 0.0497(17) -0.0115(13) -0.0144(13) 0.0024(13)
C11 0.093(4) 0.062(3) 0.058(3) 0.002(3) -0.005(3) 0.015(2)
N3 0.0380(15) 0.0382(15) 0.0498(17) -0.0091(13) -0.0171(13) -0.0013(13)
C1 0.052(2) 0.061(2) 0.052(2) -0.010(2) -0.0134(19) 0.0004(19)
C2 0.050(2) 0.063(3) 0.062(3) -0.011(2) 0.000(2) -0.017(2)
C3 0.044(2) 0.048(2) 0.078(3) -0.0007(18) -0.012(2) -0.010(2)
C4 0.041(2) 0.043(2) 0.067(3) -0.0028(16) -0.0165(19) -0.0015(18)
C5 0.0357(18) 0.0364(18) 0.055(2) -0.0091(14) -0.0146(16) -0.0008(15)
C6 0.0351(18) 0.0396(18) 0.052(2) -0.0077(15) -0.0197(16) 0.0043(15)
C7 0.0371(19) 0.045(2) 0.054(2) -0.0053(16) -0.0105(16) -0.0041(16)
C8 0.042(2) 0.045(2) 0.048(2) -0.0045(16) -0.0093(16) -0.0051(16)
C9 0.066(3) 0.076(3) 0.054(2) -0.019(2) -0.016(2) -0.009(2)
C10 0.074(3) 0.099(4) 0.049(3) 0.000(3) -0.019(2) 0.004(3)

loop_
_atom_type_symbol
_atom_type_description
_atom_type_scat_dispersion_real
_atom_type_scat_dispersion_imag
_atom_type_scat_source
C C 0.0033 0.0016 'International Tables Vol C Tables 4.2.6.8 and 6.1.1.4'
H H 0.0000 0.0000 'International Tables Vol C Tables 4.2.6.8 and 6.1.1.4'
N N 0.0061 0.0033 'International Tables Vol C Tables 4.2.6.8 and 6.1.1.4'
O O 0.0106 0.0060 'International Tables Vol C Tables 4.2.6.8 and 6.1.1.4'
Cl Cl 0.1484 0.1585 'International Tables Vol C Tables 4.2.6.8 and 6.1.1.4'
Ni Ni 0.3393 1.1124 'International Tables Vol C Tables 4.2.6.8 and 6.1.1.4'

loop_
_geom_angle_atom_site_label_1
_geom_angle_atom_site_label_2
_geom_angle_atom_site_label_3
_geom_angle_site_symmetry_3
_geom_angle
N1 Ni1 N3 . 79.68(11)
N1 Ni1 Cl2 . 92.50(9)
N3 Ni1 Cl2 . 160.74(8)
N1 Ni1 Cl1 . 172.70(9)
N3 Ni1 Cl1 . 93.38(8)
Cl2 Ni1 Cl1 . 93.42(4)
N1 Ni1 Cl1 2_676 93.04(8)
N3 Ni1 Cl1 2_676 91.84(8)
Cl2 Ni1 Cl1 2_676 106.23(4)
Cl1 Ni1 Cl1 2_676 89.40(3)
Ni1 Cl1 Ni1 2_676 90.60(3)
C8 O1 C11 . 106.2(4)
C1 N1 C5 . 118.0(3)
C1 N1 Ni1 . 128.3(3)
C5 N1 Ni1 . 113.7(2)
C10 C11 O1 . 110.6(4)
C10 C11 H11 . 124.7
O1 C11 H11 . 124.7
C6 N3 C7 . 121.3(3)
C6 N3 Ni1 . 114.1(2)
C7 N3 Ni1 . 124.5(2)
N1 C1 C2 . 122.4(4)
N1 C1 H1 . 118.8
C2 C1 H1 . 118.8
C3 C2 C1 . 119.6(4)
C3 C2 H2 . 120.2
C1 C2 H2 . 120.2
C2 C3 C4 . 118.4(4)
C2 C3 H3 . 120.8
C4 C3 H3 . 120.8
C5 C4 C3 . 119.3(4)
C5 C4 H4 . 120.4
C3 C4 H4 . 120.4
N1 C5 C4 . 122.3(3)
N1 C5 C6 . 114.2(3)
C4 C5 C6 . 123.5(3)
N3 C6 C5 . 118.3(3)
N3 C6 H6 . 120.8
C5 C6 H6 . 120.8
C8 C7 N3 . 116.0(3)
C8 C7 H7A . 108.3
N3 C7 H7A . 108.3
C8 C7 H7B . 108.3
N3 C7 H7B . 108.3
H7A C7 H7B . 107.4
C9 C8 O1 . 109.5(4)
C9 C8 C7 . 133.0(4)
O1 C8 C7 . 117.5(3)
C8 C9 C10 . 106.9(5)
C8 C9 H9 . 126.6
C10 C9 H9 . 126.6
C11 C10 C9 . 106.8(4)
C11 C10 H10 . 126.6
C9 C10 H10 . 126.6

loop_
_geom_bond_atom_site_label_1
_geom_bond_atom_site_label_2
_geom_bond_site_symmetry_2
_geom_bond_distance
Ni1 N1 . 2.030(3)
Ni1 N3 . 2.044(3)
Ni1 Cl2 . 2.2506(10)
Ni1 Cl1 . 2.2690(10)
Ni1 Cl1 2_676 2.6496(10)
Cl1 Ni1 2_676 2.6496(10)
O1 C8 . 1.361(5)
O1 C11 . 1.369(5)
N1 C1 . 1.337(5)
N1 C5 . 1.350(4)
C11 C10 . 1.317(7)
C11 H11 . 0.9300
N3 C6 . 1.268(4)
N3 C7 . 1.479(4)
C1 C2 . 1.377(5)
C1 H1 . 0.9300
C2 C3 . 1.374(6)
C2 H2 . 0.9300
C3 C4 . 1.382(5)
C3 H3 . 0.9300
C4 C5 . 1.375(5)
C4 H4 . 0.9300
C5 C6 . 1.452(5)
C6 H6 . 0.9300
C7 C8 . 1.473(5)
C7 H7A . 0.9700
C7 H7B . 0.9700
C8 C9 . 1.343(5)
C9 C10 . 1.412(6)
C9 H9 . 0.9300
C10 H10 . 0.9300

loop_
_geom_torsion_atom_site_label_1
_geom_torsion_atom_site_label_2
_geom_torsion_atom_site_label_3
_geom_torsion_atom_site_label_4
_geom_torsion_site_symmetry_1
_geom_torsion_site_symmetry_4
_geom_torsion
N1 Ni1 Cl1 Ni1 . 2_676 -109.6(7)
N3 Ni1 Cl1 Ni1 . 2_676 -91.81(8)
Cl2 Ni1 Cl1 Ni1 . 2_676 106.22(4)
Cl1 Ni1 Cl1 Ni1 2_676 2_676 0.0
N3 Ni1 N1 C1 . . 178.4(3)
Cl2 Ni1 N1 C1 . . -19.4(3)
Cl1 Ni1 N1 C1 . . -163.6(5)
Cl1 Ni1 N1 C1 2_676 . 87.0(3)
N3 Ni1 N1 C5 . . 1.3(2)
Cl2 Ni1 N1 C5 . . 163.5(2)
Cl1 Ni1 N1 C5 . . 19.3(8)
Cl1 Ni1 N1 C5 2_676 . -90.1(2)
C8 O1 C11 C10 . . 0.5(5)
N1 Ni1 N3 C6 . . -0.9(2)
Cl2 Ni1 N3 C6 . . -68.1(4)
Cl1 Ni1 N3 C6 . . -178.6(2)
Cl1 Ni1 N3 C6 2_676 . 91.9(2)
N1 Ni1 N3 C7 . . -177.8(3)
Cl2 Ni1 N3 C7 . . 114.9(3)
Cl1 Ni1 N3 C7 . . 4.4(3)
Cl1 Ni1 N3 C7 2_676 . -85.1(3)
C5 N1 C1 C2 . . 1.0(6)
Ni1 N1 C1 C2 . . -175.9(3)
N1 C1 C2 C3 . . -1.1(7)
C1 C2 C3 C4 . . -0.2(6)
C2 C3 C4 C5 . . 1.4(6)
C1 N1 C5 C4 . . 0.2(5)
Ni1 N1 C5 C4 . . 177.7(3)
C1 N1 C5 C6 . . -178.9(3)
Ni1 N1 C5 C6 . . -1.4(4)
C3 C4 C5 N1 . . -1.5(6)
C3 C4 C5 C6 . . 177.5(4)
C7 N3 C6 C5 . . 177.4(3)
Ni1 N3 C6 C5 . . 0.4(4)
N1 C5 C6 N3 . . 0.7(5)
C4 C5 C6 N3 . . -178.4(3)
C6 N3 C7 C8 . . 0.5(5)
Ni1 N3 C7 C8 . . 177.2(2)
C11 O1 C8 C9 . . -0.6(5)
C11 O1 C8 C7 . . 179.7(3)
N3 C7 C8 C9 . . 103.2(5)
N3 C7 C8 O1 . . -77.1(4)
O1 C8 C9 C10 . . 0.4(5)
C7 C8 C9 C10 . . -179.9(4)
O1 C11 C10 C9 . . -0.3(6)
C8 C9 C10 C11 . . -0.1(6)
